data_2234631
loop_
_publ_author_name
'Mustafa, Ghulam'
'Khan, Islam Ullah'
'Khan, Farhan Mehmood'
'Akkurt, Mehmet'

_publ_section_title
;
 2-{4-[Acetyl(ethyl)amino]benzenesulfonamido}benzoic acid
;
_journal_coeditor_code HB6720
_journal_issue 5
_journal_name_full 'Acta Crystallographica Section E'
_journal_page_first o1305
_journal_paper_doi 10.1107/S1600536812013864
_journal_volume 68
_journal_year 2012
_chemical_formula_iupac 'C17 H18 N2 O5 S'
_chemical_formula_moiety 'C17 H18 N2 O5 S'
_chemical_formula_sum 'C17 H18 N2 O5 S'
_chemical_formula_weight 362.40
_chemical_name_systematic
;
2-{4-[Acetyl(ethyl)amino]benzenesulfonamido}benzoic acid
;
_space_group_IT_number 33
_symmetry_cell_setting orthorhombic
_symmetry_space_group_name_Hall 'P 2c -2n'
_symmetry_space_group_name_H-M 'P n a 21'
_atom_sites_solution_hydrogens geom
_atom_sites_solution_primary direct
_atom_sites_solution_secondary difmap
_cell_angle_alpha 90
_cell_angle_beta 90
_cell_angle_gamma 90
_cell_formula_units_Z 4
_cell_length_a 18.0371(7)
_cell_length_b 12.0249(4)
_cell_length_c 7.8430(2)
_cell_measurement_reflns_used 4557
_cell_measurement_temperature 296(2)
_cell_measurement_theta_max 28.18
_cell_measurement_theta_min 2.26
_cell_volume 1701.10(10)
_computing_cell_refinement 'SAINT (Bruker, 2007)'
_computing_data_collection 'APEX2 (Bruker, 2007)'
_computing_data_reduction 'SAINT (Bruker, 2007)'
_computing_molecular_graphics 'ORTEP-3 for Windows (Farrugia, 1997) and PLATON (Spek, 2009)'
_computing_publication_material 'WinGX (Farrugia, 1999) and PLATON (Spek, 2009)'
_computing_structure_refinement 'SHELXL97 (Sheldrick, 2008)'
_computing_structure_solution 'SHELXS97 (Sheldrick, 2008)'
_diffrn_ambient_temperature 296(2)
_diffrn_measured_fraction_theta_full 0.998
_diffrn_measured_fraction_theta_max 0.998
_diffrn_measurement_device_type 'Bruker APEXII CCD'
_diffrn_measurement_method '\f and \w scans'
_diffrn_radiation_monochromator graphite
_diffrn_radiation_source 'sealed tube'
_diffrn_radiation_type MoK\a
_diffrn_radiation_wavelength 0.71073
_diffrn_reflns_av_R_equivalents 0.0404
_diffrn_reflns_av_sigmaI/netI 0.0329
_diffrn_reflns_limit_h_max 19
_diffrn_reflns_limit_h_min -24
_diffrn_reflns_limit_k_max 16
_diffrn_reflns_limit_k_min -13
_diffrn_reflns_limit_l_max 10
_diffrn_reflns_limit_l_min -10
_diffrn_reflns_number 9278
_diffrn_reflns_reduction_process
;
;
_diffrn_reflns_theta_full 28.33
_diffrn_reflns_theta_max 28.33
_diffrn_reflns_theta_min 2.82
_diffrn_standards_number 0
_exptl_absorpt_coefficient_mu 0.221
_exptl_absorpt_correction_type none
_exptl_crystal_colour Brown
_exptl_crystal_density_diffrn 1.415
_exptl_crystal_density_method 'Not Measured'
_exptl_crystal_description Block
_exptl_crystal_F_000 760
_exptl_crystal_size_max 0.35
_exptl_crystal_size_mid 0.29
_exptl_crystal_size_min 0.27
_refine_diff_density_max 0.348
_refine_diff_density_min -0.177
_refine_ls_abs_structure_details 'Flack (1983), 1612 Freidel pairs'
_refine_ls_abs_structure_Flack 0.05(6)
_refine_ls_extinction_method none
_refine_ls_goodness_of_fit_ref 0.991
_refine_ls_hydrogen_treatment mixed
_refine_ls_matrix_type full
_refine_ls_number_parameters 233
_refine_ls_number_reflns 3880
_refine_ls_number_restraints 2
_refine_ls_restrained_S_all 0.990
_refine_ls_R_factor_all 0.0426
_refine_ls_R_factor_gt 0.0348
_refine_ls_shift/su_max 0.000
_refine_ls_shift/su_mean 0.000
_refine_ls_structure_factor_coef Fsqd
_refine_ls_weighting_details 'calc w=1/[\s^2^(Fo^2^)+(0.0604P)^2^] where P=(Fo^2^+2Fc^2^)/3'
_refine_ls_weighting_scheme calc
_refine_ls_wR_factor_gt 0.0885
_refine_ls_wR_factor_ref 0.0927
_reflns_number_gt 3327
_reflns_number_total 3880
_reflns_threshold_expression I>2\s(I)
_cod_data_source_file hb6720.cif
_cod_data_source_block I
_cod_database_code 2234631
_cod_database_fobs_code 2234631

loop_
_symmetry_equiv_pos_site_id
_symmetry_equiv_pos_as_xyz
1 x,y,z
2 -x,-y,1/2+z
3 1/2-x,1/2+y,1/2+z
4 1/2+x,1/2-y,z

loop_
_atom_site_aniso_label
_atom_site_aniso_U_11
_atom_site_aniso_U_22
_atom_site_aniso_U_33
_atom_site_aniso_U_12
_atom_site_aniso_U_13
_atom_site_aniso_U_23
S1 0.0487(2) 0.0385(2) 0.0338(2) -0.0018(2) 0.0058(2) 0.0024(2)
O1 0.0657(9) 0.0549(8) 0.0460(8) -0.0130(7) -0.0115(7) 0.0178(7)
O2 0.0614(9) 0.0576(8) 0.0520(8) -0.0156(7) -0.0192(7) 0.0128(7)
O3 0.0783(10) 0.0481(8) 0.0388(7) -0.0115(7) 0.0075(7) -0.0068(6)
O4 0.0479(8) 0.0636(9) 0.0590(9) 0.0107(7) 0.0093(7) 0.0114(8)
O5 0.0780(12) 0.0699(11) 0.0501(9) -0.0151(8) 0.0208(8) 0.0087(8)
N1 0.0584(11) 0.0472(9) 0.0363(9) -0.0136(8) -0.0088(8) 0.0139(8)
N2 0.0615(11) 0.0523(10) 0.0495(10) 0.0049(8) 0.0198(9) 0.0117(9)
C1 0.0401(9) 0.0410(9) 0.0394(9) 0.0035(7) -0.0001(7) 0.0065(8)
C2 0.0317(8) 0.0421(9) 0.0390(9) 0.0000(7) 0.0032(7) 0.0026(8)
C3 0.0350(9) 0.0390(8) 0.0374(10) -0.0010(7) 0.0016(7) 0.0016(7)
C4 0.0558(12) 0.0521(11) 0.0402(10) -0.0040(9) -0.0063(9) 0.0083(9)
C5 0.0664(14) 0.0582(13) 0.0462(12) -0.0054(10) -0.0154(10) -0.0039(10)
C6 0.0641(13) 0.0492(12) 0.0618(13) -0.0110(10) -0.0135(11) -0.0042(10)
C7 0.0503(11) 0.0422(10) 0.0534(12) -0.0061(8) -0.0039(9) 0.0050(9)
C8 0.0404(10) 0.0322(8) 0.0315(8) -0.0021(6) 0.0018(7) 0.0012(7)
C9 0.0462(11) 0.0583(12) 0.0339(9) -0.0017(9) -0.0074(8) 0.0039(9)
C10 0.0383(11) 0.0615(12) 0.0494(12) -0.0003(9) -0.0015(9) 0.0063(10)
C11 0.0455(11) 0.0425(10) 0.0405(10) -0.0007(7) 0.0081(8) 0.0031(8)
C12 0.0526(11) 0.0530(11) 0.0312(10) -0.0037(9) -0.0065(8) 0.0027(8)
C13 0.0378(10) 0.0531(11) 0.0376(10) -0.0022(8) -0.0065(8) 0.0040(8)
C14 0.0513(11) 0.0468(10) 0.0457(11) -0.0119(8) 0.0002(9) 0.0054(9)
C15 0.0686(15) 0.0468(11) 0.0673(15) -0.0098(10) -0.0047(12) 0.0065(11)
C16 0.0816(19) 0.0763(17) 0.0716(17) 0.0207(14) 0.0323(14) 0.0162(15)
C17 0.117(3) 0.0541(16) 0.173(4) -0.0027(17) 0.033(3) -0.008(2)

loop_
_atom_site_type_symbol
_atom_site_label
_atom_site_fract_x
_atom_site_fract_y
_atom_site_fract_z
_atom_site_U_iso_or_equiv
_atom_site_thermal_displace_type
_atom_site_calc_flag
_atom_site_refinement_flags
_atom_site_occupancy
S S1 0.09768(2) 1.03872(4) 1.00764(6) 0.04030(10) Uani d . 1.000
O O1 0.06408(9) 0.65010(13) 1.42241(19) 0.0555(5) Uani d . 1.000
O O2 0.12860(8) 0.80244(12) 1.3690(2) 0.0570(5) Uani d . 1.000
O O3 0.13309(9) 1.10513(13) 1.13429(18) 0.0551(5) Uani d . 1.000
O O4 0.02644(8) 1.06853(14) 0.9452(2) 0.0568(5) Uani d . 1.000
O O5 0.36221(10) 1.08713(16) 0.1903(2) 0.0660(6) Uani d . 1.000
N N1 0.09488(10) 0.91519(15) 1.0928(2) 0.0473(6) Uani d D 1.000
N N2 0.30964(11) 1.02317(15) 0.4272(3) 0.0544(6) Uani d . 1.000
C C1 0.08374(10) 0.73379(15) 1.3240(2) 0.0402(5) Uani d . 1.000
C C2 0.04690(9) 0.73281(15) 1.1545(2) 0.0376(5) Uani d . 1.000
C C3 0.05278(10) 0.82314(14) 1.0418(2) 0.0371(5) Uani d . 1.000
C C4 0.01818(12) 0.81716(18) 0.8837(3) 0.0494(6) Uani d . 1.000
C C5 -0.02159(13) 0.72412(18) 0.8387(3) 0.0569(8) Uani d . 1.000
C C6 -0.02717(13) 0.63543(19) 0.9473(3) 0.0584(7) Uani d . 1.000
C C7 0.00674(11) 0.63937(17) 1.1041(3) 0.0486(6) Uani d . 1.000
C C8 0.15845(10) 1.03090(13) 0.8330(2) 0.0347(5) Uani d . 1.000
C C9 0.23390(11) 1.02380(17) 0.8644(3) 0.0461(6) Uani d . 1.000
C C10 0.28288(12) 1.02284(18) 0.7301(3) 0.0497(7) Uani d . 1.000
C C11 0.25724(11) 1.02912(16) 0.5651(2) 0.0428(6) Uani d . 1.000
C C12 0.18157(11) 1.03649(16) 0.5338(2) 0.0456(6) Uani d . 1.000
C C13 0.13254(11) 1.03771(17) 0.6682(2) 0.0428(6) Uani d . 1.000
C C14 0.32075(12) 1.10446(17) 0.3124(3) 0.0479(6) Uani d . 1.000
C C15 0.28352(13) 1.21419(17) 0.3350(4) 0.0609(8) Uani d . 1.000
C C16 0.35281(15) 0.9186(2) 0.4124(4) 0.0765(10) Uani d . 1.000
C C17 0.3174(2) 0.8394(3) 0.2929(7) 0.1147(17) Uani d . 1.000
H H1 0.09620 0.63950 1.49470 0.0830 Uiso d R 1.000
H H1N 0.1178(11) 0.9097(19) 1.187(2) 0.047(6) Uiso d D 1.000
H H4 0.02200 0.87640 0.80800 0.0590 Uiso c R 1.000
H H5 -0.04500 0.72140 0.73310 0.0680 Uiso c R 1.000
H H6 -0.05380 0.57270 0.91500 0.0700 Uiso c R 1.000
H H7 0.00280 0.57890 1.17760 0.0580 Uiso c R 1.000
H H9 0.25130 1.01970 0.97580 0.0550 Uiso c R 1.000
H H10 0.33350 1.01790 0.75080 0.0600 Uiso c R 1.000
H H12 0.16410 1.04060 0.42240 0.0550 Uiso c R 1.000
H H13 0.08190 1.04310 0.64770 0.0510 Uiso c R 1.000
H H15A 0.31060 1.27030 0.27400 0.0910 Uiso c R 1.000
H H15B 0.28220 1.23280 0.45390 0.0910 Uiso c R 1.000
H H15C 0.23380 1.21010 0.29150 0.0910 Uiso c R 1.000
H H16A 0.40250 0.93560 0.37260 0.0920 Uiso c R 1.000
H H16B 0.35700 0.88430 0.52390 0.0920 Uiso c R 1.000
H H17A 0.27050 0.81600 0.33830 0.1720 Uiso c R 1.000
H H17B 0.34890 0.77570 0.27820 0.1720 Uiso c R 1.000
H H17C 0.30990 0.87500 0.18470 0.1720 Uiso c R 1.000

loop_
_atom_type_symbol
_atom_type_description
_atom_type_scat_dispersion_real
_atom_type_scat_dispersion_imag
_atom_type_scat_source
C C 0.0033 0.0016 ' International Tables Vol C Tables 4.2.6.8 and 6.1.1.4'
H H 0.0000 0.0000 ' International Tables Vol C Tables 4.2.6.8 and 6.1.1.4'
N N 0.0061 0.0033 ' International Tables Vol C Tables 4.2.6.8 and 6.1.1.4'
O O 0.0106 0.0060 ' International Tables Vol C Tables 4.2.6.8 and 6.1.1.4'
S S 0.1246 0.1234 ' International Tables Vol C Tables 4.2.6.8 and 6.1.1.4'

loop_
_geom_angle_atom_site_label_1
_geom_angle_atom_site_label_2
_geom_angle_atom_site_label_3
_geom_angle
_geom_angle_publ_flag
O3 S1 O4 120.26(10) no
O3 S1 N1 103.82(9) no
O3 S1 C8 107.08(9) no
O4 S1 N1 110.07(9) no
O4 S1 C8 108.00(9) no
N1 S1 C8 106.87(8) no
C1 O1 H1 109.00 no
S1 N1 C3 128.33(13) no
C11 N2 C16 116.48(19) no
C14 N2 C16 119.1(2) no
C11 N2 C14 124.45(18) no
C3 N1 H1N 116.8(15) no
S1 N1 H1N 114.4(15) no
O1 C1 C2 113.44(16) no
O1 C1 O2 122.08(16) no
O2 C1 C2 124.47(16) no
C1 C2 C3 121.54(15) no
C1 C2 C7 119.49(17) no
C3 C2 C7 118.96(16) no
C2 C3 C4 119.18(16) no
N1 C3 C2 118.19(15) no
N1 C3 C4 122.62(16) no
C3 C4 C5 120.4(2) no
C4 C5 C6 120.8(2) no
C5 C6 C7 119.8(2) no
C2 C7 C6 120.85(19) no
C9 C8 C13 120.26(17) no
S1 C8 C13 121.13(14) no
S1 C8 C9 118.52(14) no
C8 C9 C10 119.7(2) no
C9 C10 C11 120.3(2) no
N2 C11 C10 118.92(19) no
N2 C11 C12 121.05(16) no
C10 C11 C12 119.98(17) no
C11 C12 C13 119.78(15) no
C8 C13 C12 120.02(18) no
O5 C14 N2 119.2(2) no
O5 C14 C15 121.0(2) no
N2 C14 C15 119.8(2) no
N2 C16 C17 111.6(2) no
C3 C4 H4 120.00 no
C5 C4 H4 120.00 no
C4 C5 H5 120.00 no
C6 C5 H5 120.00 no
C5 C6 H6 120.00 no
C7 C6 H6 120.00 no
C2 C7 H7 120.00 no
C6 C7 H7 120.00 no
C8 C9 H9 120.00 no
C10 C9 H9 120.00 no
C9 C10 H10 120.00 no
C11 C10 H10 120.00 no
C11 C12 H12 120.00 no
C13 C12 H12 120.00 no
C8 C13 H13 120.00 no
C12 C13 H13 120.00 no
C14 C15 H15A 109.00 no
C14 C15 H15B 109.00 no
C14 C15 H15C 109.00 no
H15A C15 H15B 109.00 no
H15A C15 H15C 109.00 no
H15B C15 H15C 110.00 no
N2 C16 H16A 109.00 no
N2 C16 H16B 109.00 no
C17 C16 H16A 109.00 no
C17 C16 H16B 109.00 no
H16A C16 H16B 108.00 no
C16 C17 H17A 109.00 no
C16 C17 H17B 109.00 no
C16 C17 H17C 109.00 no
H17A C17 H17B 109.00 no
H17A C17 H17C 110.00 no
H17B C17 H17C 109.00 no

loop_
_geom_bond_atom_site_label_1
_geom_bond_atom_site_label_2
_geom_bond_distance
_geom_bond_publ_flag
S1 O3 1.4256(16) no
S1 O4 1.4211(15) no
S1 N1 1.6295(18) no
S1 C8 1.7568(17) no
O1 C1 1.317(2) no
O2 C1 1.209(2) no
O5 C14 1.233(3) no
O1 H1 0.8200 no
N1 C3 1.401(2) no
N2 C14 1.344(3) no
N2 C16 1.484(3) no
N2 C11 1.438(3) no
N1 H1N 0.849(17) no
C1 C2 1.486(2) no
C2 C3 1.404(2) no
C2 C7 1.394(3) no
C3 C4 1.390(3) no
C4 C5 1.375(3) no
C5 C6 1.369(3) no
C6 C7 1.374(3) no
C8 C9 1.386(3) no
C8 C13 1.377(2) no
C9 C10 1.375(3) no
C10 C11 1.376(3) no
C11 C12 1.390(3) no
C12 C13 1.376(2) no
C14 C15 1.491(3) no
C16 C17 1.481(5) no
C4 H4 0.9300 no
C5 H5 0.9300 no
C6 H6 0.9300 no
C7 H7 0.9300 no
C9 H9 0.9300 no
C10 H10 0.9300 no
C12 H12 0.9300 no
C13 H13 0.9300 no
C15 H15A 0.9600 no
C15 H15B 0.9600 no
C15 H15C 0.9600 no
C16 H16A 0.9700 no
C16 H16B 0.9700 no
C17 H17A 0.9600 no
C17 H17B 0.9600 no
C17 H17C 0.9600 no

loop_
_geom_hbond_atom_site_label_D
_geom_hbond_atom_site_label_H
_geom_hbond_atom_site_label_A
_geom_hbond_site_symmetry_A
_geom_hbond_distance_DH
_geom_hbond_distance_HA
_geom_hbond_distance_DA
_geom_hbond_angle_DHA
_geom_hbond_publ_flag
O1 H1 O5 3_546 0.82 1.82 2.599(2) 158 yes
N1 H1N O2 . 0.849(17) 1.934(19) 2.627(2) 138(2) yes
C12 H12 O3 1_554 0.93 2.45 3.356(2) 164 yes
C15 H15C O3 1_554 0.96 2.53 3.400(3) 150 yes
C17 H17A O2 1_554 0.96 2.58 3.486(4) 158 yes

loop_
_geom_torsion_atom_site_label_1
_geom_torsion_atom_site_label_2
_geom_torsion_atom_site_label_3
_geom_torsion_atom_site_label_4
_geom_torsion
_geom_torsion_publ_flag
O3 S1 N1 C3 165.17(17) no
O4 S1 N1 C3 35.20(19) no
C8 S1 N1 C3 -81.84(18) no
N1 S1 C8 C13 109.88(16) no
N1 S1 C8 C9 -73.62(16) no
O3 S1 C8 C9 37.13(17) no
O4 S1 C8 C9 167.99(15) no
O3 S1 C8 C13 -139.37(15) no
O4 S1 C8 C13 -8.52(18) no
S1 N1 C3 C2 -166.53(14) no
S1 N1 C3 C4 14.8(3) no
C14 N2 C11 C12 64.0(3) no
C16 N2 C14 C15 -174.0(2) no
C16 N2 C11 C10 62.2(3) no
C11 N2 C14 C15 7.0(3) no
C14 N2 C16 C17 -85.0(3) no
C11 N2 C16 C17 94.2(3) no
C11 N2 C14 O5 -173.6(2) no
C14 N2 C11 C10 -118.7(2) no
C16 N2 C14 O5 5.5(3) no
C16 N2 C11 C12 -115.1(2) no
O2 C1 C2 C7 168.24(18) no
O1 C1 C2 C3 170.93(16) no
O2 C1 C2 C3 -10.4(3) no
O1 C1 C2 C7 -10.4(2) no
C1 C2 C7 C6 -179.19(19) no
C7 C2 C3 C4 0.3(3) no
C7 C2 C3 N1 -178.43(17) no
C1 C2 C3 C4 178.99(17) no
C3 C2 C7 C6 -0.5(3) no
C1 C2 C3 N1 0.3(2) no
C2 C3 C4 C5 0.3(3) no
N1 C3 C4 C5 178.98(19) no
C3 C4 C5 C6 -0.8(3) no
C4 C5 C6 C7 0.6(4) no
C5 C6 C7 C2 0.0(3) no
S1 C8 C9 C10 -176.96(16) no
C9 C8 C13 C12 0.6(3) no
C13 C8 C9 C10 -0.4(3) no
S1 C8 C13 C12 177.02(15) no
C8 C9 C10 C11 0.1(3) no
C9 C10 C11 C12 0.0(3) no
C9 C10 C11 N2 -177.39(19) no
C10 C11 C12 C13 0.1(3) no
N2 C11 C12 C13 177.48(18) no
C11 C12 C13 C8 -0.4(3) no

loop_
_cod_related_entry_id
_cod_related_entry_database
_cod_related_entry_code
1 ChemSpider 30657687
